data_2005456
loop_
_publ_author_name
'Clegg, W.'
'Elsegood, M. R. J.'
'Heath, S. L.'
'Houlton, A.'
'Shipman, M. A.'

_publ_section_title
;
 Conformational Flexibility in <i>N</i>-Benzylideneanilines
;
_journal_issue 10
_journal_name_full 'Acta Crystallographica Section C'
_journal_page_first 2548
_journal_page_last 2552
_journal_paper_doi 10.1107/S0108270196009225
_journal_volume 52
_journal_year 1996
_chemical_formula_sum 'C14 H12 N2 O3'
_chemical_formula_weight 256.26
_chemical_name_systematic
;
 m-nitro-N-(p-methoxybenzylidene)aniline
;
_space_group_IT_number 14
_symmetry_cell_setting monoclinic
_symmetry_space_group_name_Hall '-P 2yn'
_symmetry_space_group_name_H-M 'P 1 21/n 1'
_audit_creation_method SHELXL
_cell_angle_alpha 90.00
_cell_angle_beta 111.870(8)
_cell_angle_gamma 90.00
_cell_formula_units_Z 4
_cell_length_a 16.535(5)
_cell_length_b 3.8939(10)
_cell_length_c 19.890(5)
_cell_measurement_reflns_used 2510
_cell_measurement_temperature 160(2)
_cell_measurement_theta_max 28.04
_cell_measurement_theta_min 2.65
_cell_volume 1188.5(6)
_computing_cell_refinement 'local programs'
_computing_data_collection 'SMART (Siemens, 1995)'
_computing_data_reduction 'SAINT (Siemens, 1995)'
_computing_molecular_graphics SHELXTL
_computing_publication_material 'SHELXTL and local programs'
_computing_structure_refinement SHELXTL
_computing_structure_solution 'SHELXTL (Sheldrick, 1994)'
_diffrn_ambient_temperature 160(2)
_diffrn_measurement_device 'Siemens SMART CCD diffractometer'
_diffrn_measurement_method '\w rotation with narrow frames'
_diffrn_radiation_monochromator graphite
_diffrn_radiation_source 'fine-focus sealed tube'
_diffrn_radiation_type MoK\a
_diffrn_radiation_wavelength 0.71073
_diffrn_reflns_av_R_equivalents 0.0448
_diffrn_reflns_av_sigmaI/netI 0.0371
_diffrn_reflns_limit_h_max 20
_diffrn_reflns_limit_h_min -17
_diffrn_reflns_limit_k_max 5
_diffrn_reflns_limit_k_min -5
_diffrn_reflns_limit_l_max 18
_diffrn_reflns_limit_l_min -26
_diffrn_reflns_number 5775
_diffrn_reflns_theta_max 25.00
_diffrn_reflns_theta_min 2.02
_diffrn_standards_decay_% 0
_diffrn_standards_number 0
_exptl_absorpt_coefficient_mu 0.103
_exptl_absorpt_correction_type none
_exptl_crystal_colour 'pale yellow'
_exptl_crystal_density_diffrn 1.432
_exptl_crystal_density_method 'not measured'
_exptl_crystal_description 'triangular plate'
_exptl_crystal_F_000 536
_exptl_crystal_size_max 0.56
_exptl_crystal_size_mid 0.48
_exptl_crystal_size_min 0.06
_refine_diff_density_max 0.302
_refine_diff_density_min -0.263
_refine_ls_extinction_coef 0.0068(11)
_refine_ls_extinction_method 'SHELXTL (Sheldrick, 1995)'
_refine_ls_goodness_of_fit_all 1.221
_refine_ls_goodness_of_fit_obs 1.354
_refine_ls_hydrogen_treatment 'H atoms riding (see below)'
_refine_ls_matrix_type full
_refine_ls_number_parameters 174
_refine_ls_number_reflns 2091
_refine_ls_number_restraints 0
_refine_ls_restrained_S_all 1.221
_refine_ls_restrained_S_obs 1.354
_refine_ls_R_factor_all 0.0932
_refine_ls_R_factor_obs 0.0715
_refine_ls_shift/esd_max 0.000
_refine_ls_shift/esd_mean 0.000
_refine_ls_structure_factor_coef Fsqd
_refine_ls_weighting_details 'w=1/[\s^2^(Fo^2^)+4.9505P] where P=(Fo^2^+2Fc^2^)/3'
_refine_ls_weighting_scheme calc
_refine_ls_wR_factor_all 0.1765
_refine_ls_wR_factor_obs 0.1674
_reflns_number_observed 1571
_reflns_number_total 2091
_reflns_observed_criterion >2\s(I)
_cod_data_source_file ab1402.cif
_cod_data_source_block I
_cod_depositor_comments
;
The following automatic conversions were performed:

'_refine_ls_weighting_scheme' value 'calc w=1/[\s^2^(Fo^2^)+4.9505P]
where P=(Fo^2^+2Fc^2^)/3' was changed to 'calc'. New tag
'_refine_ls_weighting_details' was created. The value of the new tag
was set to 'w=1/[\s^2^(Fo^2^)+4.9505P] where P=(Fo^2^+2Fc^2^)/3'.

Automatic conversion script
Id: cif_fix_values 3143 2015-03-26 13:38:13Z robertas 
;
_cod_original_sg_symbol_H-M 'P 21/n'
_cod_database_code 2005456

loop_
_symmetry_equiv_pos_as_xyz
'x, y, z'
'-x+1/2, y+1/2, -z+1/2'
'-x, -y, -z'
'x-1/2, -y-1/2, z-1/2'

loop_
_atom_site_aniso_label
_atom_site_aniso_U_11
_atom_site_aniso_U_22
_atom_site_aniso_U_33
_atom_site_aniso_U_12
_atom_site_aniso_U_13
_atom_site_aniso_U_23
N1 0.027(2) 0.038(2) 0.027(2) -0.0010(18) 0.0096(16) -0.0028(18)
O1 0.0267(17) 0.070(3) 0.0321(18) 0.0145(18) 0.0074(14) 0.0001(19)
O2 0.0384(19) 0.092(3) 0.0256(18) 0.007(2) 0.0105(15) -0.017(2)
C1 0.024(2) 0.028(2) 0.029(2) -0.0021(19) 0.0125(18) -0.001(2)
C2 0.027(2) 0.034(3) 0.025(2) -0.001(2) 0.0064(18) 0.001(2)
C3 0.023(2) 0.034(3) 0.031(2) 0.003(2) 0.0044(18) 0.004(2)
C4 0.028(2) 0.030(2) 0.036(3) 0.004(2) 0.015(2) 0.003(2)
C5 0.027(2) 0.027(2) 0.026(2) -0.0032(19) 0.0104(18) -0.0006(19)
C6 0.023(2) 0.032(2) 0.026(2) -0.002(2) 0.0057(18) 0.000(2)
N2 0.0262(18) 0.032(2) 0.0280(19) -0.0008(17) 0.0106(16) -0.0016(18)
C7 0.033(2) 0.027(2) 0.031(2) -0.001(2) 0.015(2) 0.001(2)
C8 0.027(2) 0.026(2) 0.027(2) -0.0024(19) 0.0110(18) 0.0015(19)
C9 0.021(2) 0.027(2) 0.030(2) -0.0013(18) 0.0084(18) 0.002(2)
C10 0.024(2) 0.026(2) 0.034(2) -0.0025(19) 0.0139(19) -0.005(2)
C11 0.025(2) 0.028(2) 0.026(2) -0.0047(19) 0.0090(18) -0.001(2)
C12 0.019(2) 0.029(2) 0.031(2) 0.0021(19) 0.0072(18) 0.004(2)
C13 0.024(2) 0.027(2) 0.035(2) -0.0019(19) 0.0136(19) -0.003(2)
O3 0.0322(17) 0.040(2) 0.0255(16) 0.0030(15) 0.0110(13) -0.0033(15)
C14 0.043(3) 0.039(3) 0.031(3) 0.003(2) 0.019(2) -0.005(2)

loop_
_atom_site_label
_atom_site_occupancy
_atom_site_fract_x
_atom_site_fract_y
_atom_site_fract_z
_atom_site_U_iso_or_equiv
_atom_site_thermal_displace_type
_atom_site_calc_flag
_atom_site_refinement_flags
_atom_site_type_symbol
N1 1 0.5973(2) 1.3155(11) 0.62649(19) 0.0304(9) Uani d . N
O1 1 0.5242(2) 1.3724(11) 0.58159(17) 0.0439(10) Uani d . O
O2 1 0.6184(2) 1.3895(12) 0.69040(17) 0.0525(11) Uani d . O
C1 1 0.6618(3) 1.1552(12) 0.6019(2) 0.0264(10) Uani d . C
C2 1 0.7425(3) 1.0697(12) 0.6539(2) 0.0297(11) Uani d . C
H2 1 0.7558 1.1124 0.7039 0.036 Uiso calc R H
C3 1 0.8024(3) 0.9201(12) 0.6298(2) 0.0305(11) Uani d . C
H3 1 0.8580 0.8553 0.6638 0.037 Uiso calc R H
C4 1 0.7826(3) 0.8632(12) 0.5564(2) 0.0308(11) Uani d . C
H4 1 0.8248 0.7606 0.5408 0.037 Uiso calc R H
C5 1 0.7011(3) 0.9552(12) 0.5051(2) 0.0263(10) Uani d . C
C6 1 0.6396(3) 1.0994(12) 0.5287(2) 0.0276(10) Uani d . C
H6 1 0.5833 1.1586 0.4951 0.033 Uiso calc R H
N2 1 0.6874(2) 0.8850(10) 0.43142(19) 0.0286(9) Uani d . N
C7 1 0.6235(3) 1.0265(12) 0.3817(2) 0.0296(10) Uani d . C
H7 1 0.5868 1.1767 0.3951 0.036 Uiso calc R H
C8 1 0.6045(3) 0.9668(11) 0.3048(2) 0.0261(10) Uani d . C
C9 1 0.6610(3) 0.7897(12) 0.2801(2) 0.0263(10) Uani d . C
H9 1 0.7126 0.6929 0.3145 0.032 Uiso calc R H
C10 1 0.6443(3) 0.7504(12) 0.2073(2) 0.0270(10) Uani d . C
H10 1 0.6850 0.6362 0.1918 0.032 Uiso calc R H
C11 1 0.5674(3) 0.8792(12) 0.1569(2) 0.0267(10) Uani d . C
C12 1 0.5088(3) 1.0535(12) 0.1800(2) 0.0272(10) Uani d . C
H12 1 0.4561 1.1414 0.1453 0.033 Uiso calc R H
C13 1 0.5268(3) 1.0991(12) 0.2530(2) 0.0280(10) Uani d . C
H13 1 0.4869 1.2199 0.2684 0.034 Uiso calc R H
O3 1 0.54291(19) 0.8528(9) 0.08336(15) 0.0325(8) Uani d . O
C14 1 0.6031(3) 0.6950(13) 0.0567(2) 0.0361(12) Uani d . C
H14A 1 0.5799 0.7056 0.0037 0.054 Uiso calc R H
H14B 1 0.6118 0.4545 0.0723 0.054 Uiso calc R H
H14C 1 0.6590 0.8166 0.0759 0.054 Uiso calc R H

loop_
_atom_type_symbol
_atom_type_description
_atom_type_scat_dispersion_real
_atom_type_scat_dispersion_imag
_atom_type_scat_source
C C 0.0033 0.0016 'International Tables Vol C Tables 4.2.6.8 and 6.1.1.4'
H H 0.0000 0.0000 'International Tables Vol C Tables 4.2.6.8 and 6.1.1.4'
N N 0.0061 0.0033 'International Tables Vol C Tables 4.2.6.8 and 6.1.1.4'
O O 0.0106 0.0060 'International Tables Vol C Tables 4.2.6.8 and 6.1.1.4'

loop_
_geom_angle_atom_site_label_1
_geom_angle_atom_site_label_2
_geom_angle_atom_site_label_3
_geom_angle
_geom_angle_publ_flag
O2 N1 O1 122.4(4) ?
O2 N1 C1 119.2(3) ?
O1 N1 C1 118.4(3) ?
C6 C1 C2 123.6(4) ?
C6 C1 N1 118.5(4) ?
C2 C1 N1 117.9(4) ?
C3 C2 C1 117.1(4) ?
C2 C3 C4 120.9(4) ?
C3 C4 C5 120.7(4) ?
C6 C5 C4 119.0(4) ?
C6 C5 N2 124.8(4) ?
C4 C5 N2 116.2(4) ?
C1 C6 C5 118.7(4) ?
C7 N2 C5 119.0(4) yes
N2 C7 C8 122.5(4) yes
C9 C8 C13 118.3(4) ?
C9 C8 C7 122.5(4) ?
C13 C8 C7 119.3(4) ?
C10 C9 C8 121.8(4) ?
C9 C10 C11 119.4(4) ?
O3 C11 C10 124.9(4) ?
O3 C11 C12 115.1(4) ?
C10 C11 C12 120.0(4) ?
C13 C12 C11 120.3(4) ?
C12 C13 C8 120.2(4) ?
C11 O3 C14 117.3(3) ?

loop_
_geom_bond_atom_site_label_1
_geom_bond_atom_site_label_2
_geom_bond_distance
_geom_bond_publ_flag
N1 O2 1.221(5) ?
N1 O1 1.227(4) ?
N1 C1 1.468(5) ?
C1 C6 1.379(6) ?
C1 C2 1.390(6) ?
C2 C3 1.380(6) ?
C3 C4 1.390(6) ?
C4 C5 1.400(6) ?
C5 C6 1.387(6) ?
C5 N2 1.424(5) yes
N2 C7 1.272(6) yes
C7 C8 1.462(6) yes
C8 C9 1.390(6) ?
C8 C13 1.410(6) ?
C9 C10 1.379(6) ?
C10 C11 1.386(6) ?
C11 O3 1.369(5) ?
C11 C12 1.394(6) ?
C12 C13 1.381(6) ?
O3 C14 1.429(5) ?

loop_
_geom_torsion_atom_site_label_1
_geom_torsion_atom_site_label_2
_geom_torsion_atom_site_label_3
_geom_torsion_atom_site_label_4
_geom_torsion
_geom_torsion_publ_flag
O2 N1 C1 C6 -174.6(5) yes
O1 N1 C1 C6 4.9(6) yes
O2 N1 C1 C2 5.0(7) yes
O1 N1 C1 C2 -175.5(4) yes
C6 C1 C2 C3 -0.2(7) ?
N1 C1 C2 C3 -179.8(4) ?
C1 C2 C3 C4 0.9(7) ?
C2 C3 C4 C5 -0.2(7) ?
C3 C4 C5 C6 -1.1(7) ?
C3 C4 C5 N2 -179.9(4) ?
C2 C1 C6 C5 -1.0(7) ?
N1 C1 C6 C5 178.6(4) ?
C4 C5 C6 C1 1.6(7) ?
N2 C5 C6 C1 -179.7(4) ?
C6 C5 N2 C7 16.3(7) yes
C4 C5 N2 C7 -165.0(4) yes
C5 N2 C7 C8 -179.6(4) yes
N2 C7 C8 C9 -9.0(7) yes
N2 C7 C8 C13 172.4(4) yes
C13 C8 C9 C10 2.0(7) ?
C7 C8 C9 C10 -176.6(4) ?
C8 C9 C10 C11 -2.5(7) ?
C9 C10 C11 O3 -179.1(4) ?
C9 C10 C11 C12 1.5(7) ?
O3 C11 C12 C13 -179.4(4) ?
C10 C11 C12 C13 0.0(7) ?
C11 C12 C13 C8 -0.6(7) ?
C9 C8 C13 C12 -0.4(7) ?
C7 C8 C13 C12 178.2(4) ?
C10 C11 O3 C14 -3.2(7) yes
C12 C11 O3 C14 176.3(4) yes

loop_
_cod_related_entry_id
_cod_related_entry_database
_cod_related_entry_code
1 ChemSpider 458358
